data_4131052
loop_
_publ_author_name
'Le, Christine M.'
'Sperger, Theresa'
'Fu, Rui'
'Hou, Xiao'
'Lim, Yong Hwan'
'Schoenebeck, Franziska'
'Lautens, Mark'

_publ_section_title
;
 Stereoselective Synthesis of Methylene Oxindoles via
 Palladium(II)-Catalyzed Intramolecular Cross-Coupling of Carbamoyl
 Chlorides.
;
_journal_issue 43
_journal_name_full 'Journal of the American Chemical Society'
_journal_page_first 14441
_journal_page_last 14448
_journal_paper_doi 10.1021/jacs.6b08925
_journal_volume 138
_journal_year 2016
_chemical_formula_moiety 'C22 H15 Cl F N O'
_chemical_formula_sum 'C22 H15 Cl F N O'
_chemical_formula_weight 363.80
_space_group_crystal_system monoclinic
_space_group_IT_number 14
_space_group_name_Hall '-P 2ybc'
_space_group_name_H-M_alt 'P 1 21/c 1'
_atom_sites_solution_hydrogens geom
_audit_creation_method SHELXL-2014/7
_cell_angle_alpha 90
_cell_angle_beta 98.188(5)
_cell_angle_gamma 90
_cell_formula_units_Z 4
_cell_length_a 9.4120(7)
_cell_length_b 10.3695(8)
_cell_length_c 17.6799(11)
_cell_measurement_reflns_used 6484
_cell_measurement_temperature 147(2)
_cell_measurement_theta_max 66.71
_cell_measurement_theta_min 4.75
_cell_volume 1707.9(2)
_computing_cell_refinement APEX2
_computing_data_collection 'APEX2 (Bruker, 2014)'
_computing_data_reduction 'SAINT (Bruker, 2014)'
_computing_molecular_graphics 'PLATON (Spek, 2009)'
_computing_publication_material 'SHELXTL (Sheldrick, 2008)'
_computing_structure_refinement 'SHELXL-2014/7 (Sheldrick, 2015)'
_computing_structure_solution 'SHELXT (Sheldrick, 2015)'
_diffrn_ambient_temperature 147(2)
_diffrn_measured_fraction_theta_full 0.993
_diffrn_measured_fraction_theta_max 0.993
_diffrn_measurement_device_type 'Bruker Kappa APEX-DUO CCD'
_diffrn_measurement_method '\f and \w scans'
_diffrn_radiation_type CuK\a
_diffrn_radiation_wavelength 1.54178
_diffrn_reflns_av_R_equivalents 0.0791
_diffrn_reflns_av_unetI/netI 0.0463
_diffrn_reflns_Laue_measured_fraction_full 0.993
_diffrn_reflns_Laue_measured_fraction_max 0.993
_diffrn_reflns_limit_h_max 11
_diffrn_reflns_limit_h_min -11
_diffrn_reflns_limit_k_max 12
_diffrn_reflns_limit_k_min -12
_diffrn_reflns_limit_l_max 21
_diffrn_reflns_limit_l_min -21
_diffrn_reflns_number 29249
_diffrn_reflns_point_group_measured_fraction_full 0.993
_diffrn_reflns_point_group_measured_fraction_max 0.993
_diffrn_reflns_theta_full 67.276
_diffrn_reflns_theta_max 67.276
_diffrn_reflns_theta_min 4.747
_diffrn_source 'Bruker ImuS with multi-layer optics'
_exptl_absorpt_coefficient_mu 2.155
_exptl_absorpt_correction_T_max 0.7529
_exptl_absorpt_correction_T_min 0.6039
_exptl_absorpt_correction_type multi-scan
_exptl_absorpt_process_details 'SADABS (Sheldrick, 1996)'
_exptl_crystal_colour yellow
_exptl_crystal_density_diffrn 1.415
_exptl_crystal_description needle
_exptl_crystal_F_000 752
_exptl_crystal_size_max 0.140
_exptl_crystal_size_mid 0.040
_exptl_crystal_size_min 0.020
_refine_diff_density_max 0.199
_refine_diff_density_min -0.347
_refine_diff_density_rms 0.049
_refine_ls_extinction_method none
_refine_ls_goodness_of_fit_ref 1.011
_refine_ls_hydrogen_treatment constr
_refine_ls_matrix_type full
_refine_ls_number_parameters 235
_refine_ls_number_reflns 3051
_refine_ls_number_restraints 0
_refine_ls_restrained_S_all 1.011
_refine_ls_R_factor_all 0.0546
_refine_ls_R_factor_gt 0.0407
_refine_ls_shift/su_max 0.000
_refine_ls_shift/su_mean 0.000
_refine_ls_structure_factor_coef Fsqd
_refine_ls_weighting_details 'w=1/[\s^2^(Fo^2^)+(0.0538P)^2^+0.8361P] where P=(Fo^2^+2Fc^2^)/3'
_refine_ls_weighting_scheme calc
_refine_ls_wR_factor_gt 0.1032
_refine_ls_wR_factor_ref 0.1137
_reflns_Friedel_coverage 0.000
_reflns_number_gt 2441
_reflns_number_total 3051
_reflns_threshold_expression 'I > 2\s(I)'
_cod_data_source_file ja6b08925_si_002.cif
_cod_data_source_block d1613_a
_cod_original_sg_symbol_H-M 'P 21/c'
_cod_database_code 4131052
_shelx_shelxl_version_number 2014/7
_shelx_space_group_comment
; 
The symmetry employed for this shelxl refinement is uniquely defined 
by the following loop, which should always be used as a source of 
symmetry information in preference to the above space-group names. 
They are only intended as comments. 
;
_shelx_estimated_absorpt_t_min 0.752
_shelx_estimated_absorpt_t_max 0.958

loop_
_space_group_symop_operation_xyz
'x, y, z'
'-x, y+1/2, -z+1/2'
'-x, -y, -z'
'x, -y-1/2, z-1/2'

loop_
_atom_site_label
_atom_site_type_symbol
_atom_site_fract_x
_atom_site_fract_y
_atom_site_fract_z
_atom_site_U_iso_or_equiv
_atom_site_adp_type
_atom_site_occupancy
_atom_site_site_symmetry_order
_atom_site_calc_flag
_atom_site_refinement_flags_posn
_atom_site_refinement_flags_adp
Cl1 Cl 0.24957(6) 0.60884(5) 0.35980(3) 0.04072(18) Uani 1 1 d . .
F1 F 0.11579(15) 0.40244(12) 0.73944(7) 0.0418(3) Uani 1 1 d . .
O1 O 0.18341(19) 0.84913(15) 0.43749(8) 0.0423(4) Uani 1 1 d . .
N1 N 0.15621(19) 0.82957(16) 0.56416(9) 0.0328(4) Uani 1 1 d . .
C1 C 0.1778(2) 0.7824(2) 0.49391(11) 0.0334(5) Uani 1 1 d . .
C2 C 0.1955(2) 0.6381(2) 0.50366(11) 0.0315(5) Uani 1 1 d . .
C3 C 0.1697(2) 0.61058(19) 0.58252(11) 0.0302(4) Uani 1 1 d . .
C4 C 0.1559(2) 0.4983(2) 0.62369(11) 0.0332(5) Uani 1 1 d . .
H4A H 0.1646 0.4156 0.6017 0.040 Uiso 1 1 calc R U
C5 C 0.1291(2) 0.5121(2) 0.69817(11) 0.0332(5) Uani 1 1 d . .
C6 C 0.1176(2) 0.6288(2) 0.73376(11) 0.0349(5) Uani 1 1 d . .
H6A H 0.1039 0.6323 0.7859 0.042 Uiso 1 1 calc R U
C7 C 0.1264(2) 0.7414(2) 0.69214(11) 0.0334(5) Uani 1 1 d . .
H7A H 0.1163 0.8236 0.7145 0.040 Uiso 1 1 calc R U
C8 C 0.1502(2) 0.7299(2) 0.61692(11) 0.0304(4) Uani 1 1 d . .
C9 C 0.2352(2) 0.5559(2) 0.45170(10) 0.0314(5) Uani 1 1 d . .
C10 C 0.2749(2) 0.4191(2) 0.46335(11) 0.0314(5) Uani 1 1 d . .
C11 C 0.3807(2) 0.3823(2) 0.52316(11) 0.0338(5) Uani 1 1 d . .
H11A H 0.4242 0.4452 0.5581 0.041 Uiso 1 1 calc R U
C12 C 0.4223(3) 0.2542(2) 0.53149(12) 0.0388(5) Uani 1 1 d . .
H12A H 0.4953 0.2296 0.5717 0.047 Uiso 1 1 calc R U
C13 C 0.3575(3) 0.1622(2) 0.48122(12) 0.0396(5) Uani 1 1 d . .
H13A H 0.3856 0.0743 0.4872 0.048 Uiso 1 1 calc R U
C14 C 0.2520(3) 0.1980(2) 0.42244(12) 0.0397(5) Uani 1 1 d . .
H14A H 0.2067 0.1344 0.3886 0.048 Uiso 1 1 calc R U
C15 C 0.2124(2) 0.3256(2) 0.41273(11) 0.0358(5) Uani 1 1 d . .
H15A H 0.1419 0.3498 0.3712 0.043 Uiso 1 1 calc R U
C16 C 0.1419(2) 0.9652(2) 0.58159(12) 0.0344(5) Uani 1 1 d . .
H16A H 0.0506 0.9784 0.6023 0.041 Uiso 1 1 calc R U
H16B H 0.1369 1.0156 0.5337 0.041 Uiso 1 1 calc R U
C17 C 0.2644(2) 1.0159(2) 0.63858(11) 0.0327(5) Uani 1 1 d . .
C18 C 0.4001(2) 0.9620(2) 0.64609(12) 0.0388(5) Uani 1 1 d . .
H18A H 0.4165 0.8876 0.6172 0.047 Uiso 1 1 calc R U
C19 C 0.5120(3) 1.0151(2) 0.69508(14) 0.0454(6) Uani 1 1 d . .
H19A H 0.6050 0.9778 0.6993 0.054 Uiso 1 1 calc R U
C20 C 0.4891(3) 1.1227(2) 0.73802(14) 0.0456(6) Uani 1 1 d . .
H20A H 0.5662 1.1593 0.7717 0.055 Uiso 1 1 calc R U
C21 C 0.3545(3) 1.1763(2) 0.73170(13) 0.0443(6) Uani 1 1 d . .
H21A H 0.3383 1.2496 0.7616 0.053 Uiso 1 1 calc R U
C22 C 0.2421(3) 1.1239(2) 0.68196(13) 0.0377(5) Uani 1 1 d . .
H22A H 0.1495 1.1621 0.6775 0.045 Uiso 1 1 calc R U

loop_
_atom_site_aniso_label
_atom_site_aniso_U_11
_atom_site_aniso_U_22
_atom_site_aniso_U_33
_atom_site_aniso_U_23
_atom_site_aniso_U_13
_atom_site_aniso_U_12
Cl1 0.0631(4) 0.0431(3) 0.0163(3) 0.0016(2) 0.0070(2) 0.0026(2)
F1 0.0549(8) 0.0447(7) 0.0279(6) 0.0097(5) 0.0129(5) 0.0004(6)
O1 0.0649(11) 0.0391(8) 0.0235(8) 0.0061(7) 0.0083(7) 0.0038(7)
N1 0.0433(10) 0.0321(9) 0.0226(8) -0.0002(7) 0.0034(7) -0.0001(8)
C1 0.0422(12) 0.0370(11) 0.0208(9) 0.0013(9) 0.0040(8) 0.0007(9)
C2 0.0391(11) 0.0363(11) 0.0189(10) 0.0003(8) 0.0033(8) -0.0011(9)
C3 0.0373(11) 0.0335(10) 0.0197(9) -0.0004(8) 0.0039(8) 0.0001(9)
C4 0.0410(12) 0.0350(11) 0.0240(10) -0.0007(8) 0.0064(8) 0.0015(9)
C5 0.0371(11) 0.0390(11) 0.0240(10) 0.0072(9) 0.0060(8) 0.0005(9)
C6 0.0389(11) 0.0473(13) 0.0192(10) -0.0001(9) 0.0065(8) 0.0011(10)
C7 0.0378(12) 0.0393(11) 0.0231(10) -0.0063(9) 0.0040(8) 0.0000(9)
C8 0.0356(11) 0.0339(10) 0.0213(9) -0.0002(8) 0.0028(8) -0.0005(9)
C9 0.0395(12) 0.0370(11) 0.0173(9) -0.0009(8) 0.0025(8) -0.0016(9)
C10 0.0387(11) 0.0387(11) 0.0180(9) -0.0012(8) 0.0086(8) -0.0005(9)
C11 0.0425(12) 0.0397(12) 0.0195(9) -0.0017(8) 0.0052(8) -0.0024(9)
C12 0.0436(13) 0.0453(12) 0.0281(11) 0.0052(9) 0.0070(9) 0.0036(10)
C13 0.0527(14) 0.0363(11) 0.0323(11) 0.0025(10) 0.0149(10) 0.0030(10)
C14 0.0532(14) 0.0389(12) 0.0283(11) -0.0056(9) 0.0104(10) -0.0046(10)
C15 0.0439(12) 0.0415(12) 0.0223(10) -0.0032(9) 0.0060(8) -0.0021(10)
C16 0.0414(12) 0.0328(11) 0.0283(10) -0.0012(9) 0.0027(9) 0.0031(9)
C17 0.0434(12) 0.0324(10) 0.0228(10) -0.0003(8) 0.0062(8) -0.0011(9)
C18 0.0462(13) 0.0358(11) 0.0341(11) -0.0044(9) 0.0046(9) 0.0033(10)
C19 0.0421(13) 0.0442(13) 0.0469(13) -0.0021(11) -0.0035(10) 0.0035(11)
C20 0.0505(14) 0.0486(14) 0.0358(12) -0.0051(10) 0.0001(10) -0.0078(11)
C21 0.0570(15) 0.0428(13) 0.0344(12) -0.0125(10) 0.0114(10) -0.0062(11)
C22 0.0437(13) 0.0376(12) 0.0337(11) -0.0033(9) 0.0121(9) 0.0000(10)

loop_
_atom_type_symbol
_atom_type_description
_atom_type_scat_dispersion_real
_atom_type_scat_dispersion_imag
_atom_type_scat_source
C C 0.0181 0.0091 'International Tables Vol C Tables 4.2.6.8 and 6.1.1.4'
H H 0.0000 0.0000 'International Tables Vol C Tables 4.2.6.8 and 6.1.1.4'
N N 0.0311 0.0180 'International Tables Vol C Tables 4.2.6.8 and 6.1.1.4'
O O 0.0492 0.0322 'International Tables Vol C Tables 4.2.6.8 and 6.1.1.4'
F F 0.0727 0.0534 'International Tables Vol C Tables 4.2.6.8 and 6.1.1.4'
Cl Cl 0.3639 0.7018 'International Tables Vol C Tables 4.2.6.8 and 6.1.1.4'

loop_
_geom_angle_atom_site_label_1
_geom_angle_atom_site_label_2
_geom_angle_atom_site_label_3
_geom_angle
C1 N1 C8 111.38(17)
C1 N1 C16 124.49(17)
C8 N1 C16 124.13(17)
O1 C1 N1 124.41(19)
O1 C1 C2 129.53(19)
N1 C1 C2 106.05(16)
C9 C2 C3 128.42(19)
C9 C2 C1 125.88(18)
C3 C2 C1 105.58(16)
C4 C3 C8 118.99(18)
C4 C3 C2 134.19(19)
C8 C3 C2 106.75(17)
C5 C4 C3 117.08(19)
C5 C4 H4A 121.5
C3 C4 H4A 121.5
F1 C5 C6 117.97(17)
F1 C5 C4 117.69(19)
C6 C5 C4 124.33(19)
C5 C6 C7 118.87(18)
C5 C6 H6A 120.6
C7 C6 H6A 120.6
C8 C7 C6 117.78(19)
C8 C7 H7A 121.1
C6 C7 H7A 121.1
C7 C8 N1 127.15(19)
C7 C8 C3 122.81(19)
N1 C8 C3 110.03(17)
C2 C9 C10 127.18(18)
C2 C9 Cl1 120.29(16)
C10 C9 Cl1 112.50(14)
C15 C10 C11 119.1(2)
C15 C10 C9 120.35(19)
C11 C10 C9 120.50(18)
C12 C11 C10 120.1(2)
C12 C11 H11A 119.9
C10 C11 H11A 119.9
C13 C12 C11 120.0(2)
C13 C12 H12A 120.0
C11 C12 H12A 120.0
C14 C13 C12 120.1(2)
C14 C13 H13A 120.0
C12 C13 H13A 120.0
C15 C14 C13 120.3(2)
C15 C14 H14A 119.9
C13 C14 H14A 119.9
C14 C15 C10 120.4(2)
C14 C15 H15A 119.8
C10 C15 H15A 119.8
N1 C16 C17 113.15(17)
N1 C16 H16A 108.9
C17 C16 H16A 108.9
N1 C16 H16B 108.9
C17 C16 H16B 108.9
H16A C16 H16B 107.8
C18 C17 C22 118.8(2)
C18 C17 C16 121.95(19)
C22 C17 C16 119.1(2)
C19 C18 C17 120.7(2)
C19 C18 H18A 119.6
C17 C18 H18A 119.6
C18 C19 C20 120.1(2)
C18 C19 H19A 119.9
C20 C19 H19A 119.9
C21 C20 C19 119.7(2)
C21 C20 H20A 120.1
C19 C20 H20A 120.1
C20 C21 C22 120.3(2)
C20 C21 H21A 119.8
C22 C21 H21A 119.8
C21 C22 C17 120.3(2)
C21 C22 H22A 119.9
C17 C22 H22A 119.9

loop_
_geom_bond_atom_site_label_1
_geom_bond_atom_site_label_2
_geom_bond_distance
Cl1 C9 1.7384(19)
F1 C5 1.367(2)
O1 C1 1.221(2)
N1 C1 1.376(3)
N1 C8 1.399(3)
N1 C16 1.450(3)
C1 C2 1.513(3)
C2 C9 1.345(3)
C2 C3 1.477(3)
C3 C4 1.389(3)
C3 C8 1.402(3)
C4 C5 1.383(3)
C4 H4A 0.9500
C5 C6 1.375(3)
C6 C7 1.389(3)
C6 H6A 0.9500
C7 C8 1.385(3)
C7 H7A 0.9500
C9 C10 1.473(3)
C10 C15 1.392(3)
C10 C11 1.399(3)
C11 C12 1.387(3)
C11 H11A 0.9500
C12 C13 1.385(3)
C12 H12A 0.9500
C13 C14 1.382(3)
C13 H13A 0.9500
C14 C15 1.379(3)
C14 H14A 0.9500
C15 H15A 0.9500
C16 C17 1.513(3)
C16 H16A 0.9900
C16 H16B 0.9900
C17 C18 1.384(3)
C17 C22 1.390(3)
C18 C19 1.379(3)
C18 H18A 0.9500
C19 C20 1.383(3)
C19 H19A 0.9500
C20 C21 1.374(4)
C20 H20A 0.9500
C21 C22 1.386(3)
C21 H21A 0.9500
C22 H22A 0.9500

loop_
_geom_torsion_atom_site_label_1
_geom_torsion_atom_site_label_2
_geom_torsion_atom_site_label_3
_geom_torsion_atom_site_label_4
_geom_torsion
C8 N1 C1 O1 178.0(2)
C16 N1 C1 O1 -2.1(3)
C8 N1 C1 C2 -3.3(2)
C16 N1 C1 C2 176.53(19)
O1 C1 C2 C9 6.8(4)
N1 C1 C2 C9 -171.7(2)
O1 C1 C2 C3 -176.9(2)
N1 C1 C2 C3 4.6(2)
C9 C2 C3 C4 -11.3(4)
C1 C2 C3 C4 172.5(2)
C9 C2 C3 C8 172.0(2)
C1 C2 C3 C8 -4.2(2)
C8 C3 C4 C5 -2.5(3)
C2 C3 C4 C5 -178.9(2)
C3 C4 C5 F1 -179.77(18)
C3 C4 C5 C6 -1.1(3)
F1 C5 C6 C7 -178.05(19)
C4 C5 C6 C7 3.2(3)
C5 C6 C7 C8 -1.7(3)
C6 C7 C8 N1 176.9(2)
C6 C7 C8 C3 -1.9(3)
C1 N1 C8 C7 -178.3(2)
C16 N1 C8 C7 1.9(3)
C1 N1 C8 C3 0.6(2)
C16 N1 C8 C3 -179.19(19)
C4 C3 C8 C7 4.1(3)
C2 C3 C8 C7 -178.7(2)
C4 C3 C8 N1 -174.89(19)
C2 C3 C8 N1 2.4(2)
C3 C2 C9 C10 -5.7(4)
C1 C2 C9 C10 169.8(2)
C3 C2 C9 Cl1 176.37(18)
C1 C2 C9 Cl1 -8.2(3)
C2 C9 C10 C15 130.0(2)
Cl1 C9 C10 C15 -51.9(2)
C2 C9 C10 C11 -53.1(3)
Cl1 C9 C10 C11 125.03(18)
C15 C10 C11 C12 0.1(3)
C9 C10 C11 C12 -176.88(19)
C10 C11 C12 C13 -1.0(3)
C11 C12 C13 C14 0.4(3)
C12 C13 C14 C15 1.0(3)
C13 C14 C15 C10 -2.0(3)
C11 C10 C15 C14 1.4(3)
C9 C10 C15 C14 178.35(19)
C1 N1 C16 C17 -113.7(2)
C8 N1 C16 C17 66.1(3)
N1 C16 C17 C18 27.5(3)
N1 C16 C17 C22 -155.90(19)
C22 C17 C18 C19 -0.7(3)
C16 C17 C18 C19 175.9(2)
C17 C18 C19 C20 0.7(4)
C18 C19 C20 C21 0.0(4)
C19 C20 C21 C22 -0.7(4)
C20 C21 C22 C17 0.7(4)
C18 C17 C22 C21 0.1(3)
C16 C17 C22 C21 -176.7(2)
